data_7012332
loop_
_publ_author_name
'Ghiladi, Morten'
'Gomez, Jonnes T.'
'Hazell, Alan'
'Kofod, Pauli'
'Lumtscher, Jan'
'McKenzie, Christine J.'

_publ_section_title
;
 H3O2--, O22-- and O2&#x02D9;-- bridging ligands in cobalt(III) complexes of
 an acyclic phenolate-hinged dinucleating ligand
;
_journal_coden_ASTM DTARAF
_journal_issue 7
_journal_name_full 'Dalton Transactions'
_journal_page_first 1320
_journal_page_last 1325
_journal_paper_doi 10.1039/b210091f
_journal_year 2003
_chemical_formula_moiety 'C36 H45 Co2 N6 O5,3(Cl O4), 2(H2 O)'
_chemical_formula_sum 'C36 H49 Cl3 Co2 N6 O19'
_chemical_formula_weight 1094.04
_chemical_name_common '[Co2(C36H39N6O)(OH)2(H2O)2](ClO4)3.2H2O'
_space_group_IT_number 2
_symmetry_cell_setting triclinic
_symmetry_space_group_name_Hall '-P 1'
_symmetry_space_group_name_H-M 'P -1'
_atom_type_scat_source IntTabIV
_cell_angle_alpha 108.857(1)
_cell_angle_beta 90.455(1)
_cell_angle_gamma 112.061(1)
_cell_formula_units_Z 2
_cell_length_a 11.7233(6)
_cell_length_b 13.2960(7)
_cell_length_c 16.0808(8)
_cell_measurement_reflns_used 8143
_cell_measurement_temperature 120
_cell_measurement_theta_max 28.4
_cell_measurement_theta_min 1.8
_cell_volume 2174.33(19)
_computing_cell_refinement 'SAINT (Siemens, 1995)'
_computing_data_collection 'SMART (Siemens, 1995)'
_computing_data_reduction 'SAINT (Siemens, 1995)'
_computing_molecular_graphics
;                                  
ORTEP-III (Burnett & Johnson, 1996), KRYSTAL                    
;
_computing_publication_material KRYSTAL
_computing_structure_refinement 'modified ORFLS(1962), KRYSTAL'
_computing_structure_solution
;                                  
SIR97 (Altomare et al., 1997) KRYSTAL                           
;
_diffrn_ambient_temperature 120
_diffrn_measurement_device 'Siemens SMART CCD diffractometer'
_diffrn_measurement_method '\w rotation with narrow frames '
_diffrn_radiation_monochromator graphite
_diffrn_radiation_source 'x-ray tube'
_diffrn_radiation_type 'Mo K\a'
_diffrn_radiation_wavelength 0.71073
_diffrn_reflns_av_R_equivalents 0.049
_diffrn_reflns_limit_h_max 15
_diffrn_reflns_limit_h_min -15
_diffrn_reflns_limit_k_max 15
_diffrn_reflns_limit_k_min -17
_diffrn_reflns_limit_l_max 21
_diffrn_reflns_limit_l_min -16
_diffrn_reflns_number 12051
_diffrn_reflns_reduction_process 12051
_diffrn_reflns_theta_max 28.4
_diffrn_reflns_theta_min 1.8
_diffrn_standards_decay_% 0
_exptl_absorpt_coefficient_mu 1.033
_exptl_absorpt_correction_T_max 0.866
_exptl_absorpt_correction_T_min 0.677
_exptl_absorpt_correction_type integration
_exptl_absorpt_process_details 'XPREP (Siemens, 1995)'
_exptl_crystal_colour brown
_exptl_crystal_density_diffrn 1.671
_exptl_crystal_density_method 'not measured'
_exptl_crystal_description block
_exptl_crystal_F_000 1128
_exptl_crystal_size_max 0.42
_exptl_crystal_size_mid 0.36
_exptl_crystal_size_min 0.15
_refine_diff_density_max 1.0(2)
_refine_diff_density_min -0.7(2)
_refine_ls_extinction_method
;                                  
none
;
_refine_ls_goodness_of_fit_ref 1.086
_refine_ls_hydrogen_treatment mixed
_refine_ls_matrix_type full
_refine_ls_number_constraints 0
_refine_ls_number_parameters 619
_refine_ls_number_reflns 6850
_refine_ls_number_restraints 0
_refine_ls_R_factor_gt 0.067
_refine_ls_shift/su_max 0.0037
_refine_ls_shift/su_mean 0.00008
_refine_ls_structure_factor_coef F
_refine_ls_weighting_details
;                                  
w =   1/{[\s~cs~(F^2^)+B+(1+A)F^2^]^1/2^-|F|}^2^                          
A = 0.0, B = 1.5
;
_refine_ls_weighting_scheme calc
_refine_ls_wR_factor_ref 0.052
_reflns_number_gt 6850
_reflns_number_total 8241
_reflns_threshold_expression I>3\s(I)
_cod_data_source_file b210091f.txt
_cod_data_source_block newmc
_cod_depositor_comments
;
The following automatic conversions were performed:

'_atom_site_thermal_displace_type' tag value 'Uij' was replaced with
'Uani' value 66 times.

Automatic conversion script
Id: cif_fix_values 1646 2011-03-28 12:23:43Z adriana 
;
_cod_original_cell_volume 2174.3(1)
_cod_database_code 7012332

loop_
_symmetry_equiv_pos_as_xyz
+x,+y,+z
-x,-y,-z

loop_
_atom_site_aniso_label
_atom_site_aniso_U_11
_atom_site_aniso_U_22
_atom_site_aniso_U_33
_atom_site_aniso_U_12
_atom_site_aniso_U_13
_atom_site_aniso_U_23
Co1 0.0303(4) 0.0251(4) 0.0285(4) 0.0099(3) 0.0074(3) 0.0107(3)
Co2 0.0338(4) 0.0250(4) 0.0282(4) 0.0111(3) 0.0080(3) 0.0099(3)
O1 0.030(2) 0.027(2) 0.025(2) 0.009(2) 0.005(1) 0.011(1)
O2 0.032(3) 0.029(2) 0.038(2) 0.014(2) 0.006(2) 0.013(2)
O3 0.030(2) 0.032(2) 0.027(2) 0.010(2) 0.009(2) 0.012(2)
O4 0.040(2) 0.027(2) 0.030(2) 0.009(2) 0.007(2) 0.013(2)
O5 0.036(2) 0.027(2) 0.032(2) 0.012(2) 0.014(2) 0.013(2)
N11 0.032(3) 0.027(2) 0.030(2) 0.012(2) 0.006(2) 0.012(2)
C12 0.034(3) 0.030(3) 0.043(3) 0.011(3) 0.009(3) 0.017(3)
C13 0.049(4) 0.030(3) 0.033(3) 0.016(3) 0.008(3) 0.004(2)
C14 0.051(4) 0.032(3) 0.039(3) 0.011(3) 0.005(3) 0.010(3)
C15 0.037(3) 0.035(3) 0.039(3) 0.014(3) 0.005(3) 0.017(3)
C16 0.036(3) 0.033(3) 0.039(3) 0.017(3) 0.010(2) 0.020(3)
C17 0.031(3) 0.032(3) 0.036(3) 0.011(2) 0.008(2) 0.014(2)
N21 0.031(2) 0.021(2) 0.029(2) 0.008(2) 0.004(2) 0.006(2)
C22 0.036(3) 0.030(3) 0.039(3) 0.014(3) 0.012(2) 0.014(2)
C23 0.037(3) 0.038(3) 0.041(3) 0.020(3) 0.007(3) 0.010(3)
C24 0.053(4) 0.037(3) 0.040(3) 0.023(3) 0.009(3) 0.016(3)
C25 0.041(3) 0.031(3) 0.035(3) 0.014(3) 0.007(3) 0.014(2)
C26 0.037(3) 0.021(3) 0.031(3) 0.010(2) 0.012(2) 0.008(2)
C27 0.041(3) 0.030(3) 0.032(3) 0.012(3) 0.007(2) 0.014(2)
N31 0.041(3) 0.024(2) 0.026(2) 0.012(2) 0.014(2) 0.011(2)
C32 0.043(3) 0.031(3) 0.035(3) 0.015(3) 0.013(3) 0.010(2)
C33 0.051(4) 0.029(3) 0.038(3) 0.018(3) 0.016(3) 0.012(2)
C34 0.053(4) 0.027(3) 0.047(4) 0.011(3) 0.022(3) 0.013(3)
C35 0.045(4) 0.034(3) 0.032(3) 0.011(3) 0.012(3) 0.009(2)
C36 0.035(3) 0.029(3) 0.030(3) 0.011(3) 0.014(2) 0.008(2)
C37 0.030(3) 0.030(3) 0.037(3) 0.002(2) 0.006(2) 0.012(2)
N41 0.035(3) 0.019(2) 0.033(2) 0.011(2) 0.009(2) 0.008(2)
C42 0.039(3) 0.030(3) 0.035(3) 0.010(3) 0.007(3) 0.009(2)
C43 0.036(3) 0.034(3) 0.060(4) 0.017(3) 0.016(3) 0.016(3)
C44 0.054(4) 0.037(3) 0.037(3) 0.018(3) 0.022(3) 0.011(3)
C45 0.046(4) 0.030(3) 0.034(3) 0.011(3) 0.015(3) 0.010(2)
C46 0.038(3) 0.021(3) 0.038(3) 0.009(2) 0.014(3) 0.010(2)
C47 0.045(3) 0.028(3) 0.026(3) 0.010(3) 0.010(2) 0.009(2)
N51 0.027(2) 0.021(2) 0.031(2) 0.008(2) 0.010(2) 0.009(2)
C52 0.033(3) 0.031(3) 0.033(3) 0.015(2) 0.011(2) 0.009(2)
C53 0.028(3) 0.026(3) 0.035(3) 0.012(2) 0.008(2) 0.011(2)
C54 0.032(3) 0.029(3) 0.036(3) 0.014(2) 0.014(2) 0.013(2)
C55 0.034(3) 0.026(3) 0.032(3) 0.012(2) 0.011(2) 0.014(2)
C56 0.033(3) 0.040(3) 0.031(3) 0.015(3) 0.009(2) 0.018(2)
C57 0.055(4) 0.069(5) 0.041(3) 0.032(4) 0.019(3) 0.034(3)
C58 0.071(5) 0.071(5) 0.053(4) -0.002(4) 0.005(4) 0.046(4)
C59 0.122(7) 0.065(5) 0.041(4) 0.060(5) 0.037(4) 0.025(4)
N61 0.039(3) 0.026(2) 0.028(2) 0.013(2) 0.011(2) 0.007(2)
C62 0.033(3) 0.031(3) 0.031(3) 0.010(2) 0.001(2) 0.011(2)
C63 0.032(3) 0.023(3) 0.031(3) 0.011(2) 0.011(2) 0.009(2)
C64 0.037(3) 0.027(3) 0.030(3) 0.014(2) -0.001(2) 0.008(2)
C65 0.037(3) 0.022(3) 0.030(3) 0.013(2) 0.009(2) 0.011(2)
Cl1 0.033(1) 0.051(1) 0.035(1) 0.017(1) 0.010(1) 0.020(1)
O6 0.055(3) 0.085(4) 0.073(3) 0.038(3) 0.026(3) 0.055(3)
O7 0.036(2) 0.092(4) 0.049(3) 0.013(3) 0.009(2) 0.043(3)
O8 0.068(4) 0.072(4) 0.066(3) 0.032(3) 0.034(3) 0.006(3)
O9 0.033(2) 0.051(3) 0.037(2) 0.019(2) 0.011(2) 0.017(2)
Cl2 0.042(1) 0.029(1) 0.040(1) 0.014(1) 0.012(1) 0.013(1)
O10 0.061(3) 0.034(2) 0.054(3) 0.000(2) 0.022(2) 0.003(2)
O11 0.063(3) 0.065(3) 0.071(3) 0.026(3) 0.012(3) 0.035(3)
O12 0.069(3) 0.045(3) 0.068(3) 0.035(3) 0.038(3) 0.027(2)
O13 0.050(3) 0.034(2) 0.056(3) 0.014(2) 0.022(2) 0.019(2)
Cl3 0.089(1) 0.032(1) 0.037(1) 0.010(1) -0.002(1) 0.010(1)
O14 0.092(4) 0.035(3) 0.057(3) 0.000(3) -0.007(3) 0.010(2)
O15 0.116(5) 0.096(5) 0.083(4) -0.036(4) -0.052(4) 0.055(4)
O16 0.084(4) 0.067(3) 0.044(3) 0.026(3) 0.013(3) 0.025(2)
O17 0.154(6) 0.081(4) 0.090(4) 0.058(5) 0.076(4) 0.044(4)
O18 0.055(3) 0.051(3) 0.049(3) 0.019(2) 0.014(2) 0.024(2)
O19 0.103(5) 0.122(6) 0.072(4) 0.039(5) 0.018(4) 0.034(4)

loop_
_atom_site_label
_atom_site_type_symbol
_atom_site_fract_x
_atom_site_fract_y
_atom_site_fract_z
_atom_site_U_iso_or_equiv
_atom_site_thermal_displace_type
Co1 Co 0.71459(7) 0.42782(6) 0.58826(5) 0.0280(5) Uani
Co2 Co 0.89017(7) 0.73228(6) 0.70758(5) 0.0291(5) Uani
O1 O 0.7952(3) 0.5683(3) 0.6951(2) 0.027(2) Uani
O2 O 0.6414(5) 0.5113(4) 0.5486(3) 0.032(3) Uani
O3 O 0.8594(4) 0.4809(3) 0.5344(3) 0.030(3) Uani
O4 O 0.7778(4) 0.7154(4) 0.6131(3) 0.033(3) Uani
O5 O 0.9912(4) 0.6802(3) 0.6280(3) 0.031(3) Uani
N11 N 0.6236(4) 0.2941(4) 0.4865(3) 0.029(3) Uani
C12 C 0.6749(5) 0.2448(5) 0.4177(4) 0.035(4) Uani
C13 C 0.5968(6) 0.1510(5) 0.3450(4) 0.039(4) Uani
C14 C 0.4715(6) 0.1069(5) 0.3440(4) 0.043(4) Uani
C15 C 0.4211(5) 0.1569(5) 0.4156(4) 0.036(4) Uani
C16 C 0.5003(5) 0.2502(5) 0.4846(4) 0.032(4) Uani
C17 C 0.4597(5) 0.3116(5) 0.5684(4) 0.033(4) Uani
N21 N 0.7873(4) 0.3492(4) 0.6393(3) 0.028(3) Uani
C22 C 0.9059(5) 0.3664(5) 0.6457(4) 0.034(4) Uani
C23 C 0.9564(5) 0.3267(5) 0.6989(4) 0.038(4) Uani
C24 C 0.8810(6) 0.2677(5) 0.7484(4) 0.041(4) Uani
C25 C 0.7571(5) 0.2479(5) 0.7405(4) 0.035(4) Uani
C26 C 0.7105(5) 0.2874(4) 0.6842(3) 0.030(4) Uani
C27 C 0.5782(5) 0.2640(5) 0.6646(3) 0.034(4) Uani
N31 N 0.9943(4) 0.8898(4) 0.7236(3) 0.031(3) Uani
C32 C 0.9620(5) 0.9608(5) 0.6965(4) 0.037(4) Uani
C33 C 1.0486(6) 1.0707(5) 0.7068(4) 0.039(4) Uani
C34 C 1.1661(6) 1.1076(5) 0.7470(4) 0.044(5) Uani
C35 C 1.1982(6) 1.0353(5) 0.7784(4) 0.039(4) Uani
C36 C 1.1114(5) 0.9266(5) 0.7652(3) 0.032(4) Uani
C37 C 1.1322(5) 0.8379(5) 0.7946(4) 0.036(4) Uani
N41 N 0.7878(4) 0.7748(4) 0.7938(3) 0.029(3) Uani
C42 C 0.6728(5) 0.7604(5) 0.7770(4) 0.036(4) Uani
C43 C 0.5981(5) 0.7752(5) 0.8429(4) 0.043(4) Uani
C44 C 0.6490(6) 0.8058(5) 0.9292(4) 0.043(5) Uani
C45 C 0.7701(6) 0.8217(5) 0.9484(4) 0.038(4) Uani
C46 C 0.8398(5) 0.8072(4) 0.8793(4) 0.033(4) Uani
C47 C 0.9730(5) 0.8302(5) 0.8923(3) 0.035(4) Uani
N51 N 0.5653(4) 0.3603(4) 0.6405(3) 0.027(3) Uani
C52 C 0.5536(5) 0.4496(5) 0.7208(3) 0.032(4) Uani
C53 C 0.6608(5) 0.4939(4) 0.7913(3) 0.029(4) Uani
C54 C 0.6488(5) 0.4754(5) 0.8717(3) 0.031(4) Uani
C55 C 0.7503(5) 0.5129(4) 0.9349(3) 0.030(4) Uani
C56 C 0.7377(5) 0.5008(5) 1.0270(3) 0.033(4) Uani
C57 C 0.8452(6) 0.4859(6) 1.0628(4) 0.049(5) Uani
C58 C 0.6160(7) 0.4028(7) 1.0257(5) 0.068(6) Uani
C59 C 0.7356(8) 0.6165(7) 1.0904(4) 0.067(7) Uani
N61 N 1.0072(4) 0.7642(4) 0.8098(3) 0.032(4) Uani
C62 C 1.0090(5) 0.6534(5) 0.8160(3) 0.033(4) Uani
C63 C 0.8834(5) 0.5868(4) 0.8349(3) 0.028(4) Uani
C64 C 0.8683(5) 0.5680(5) 0.9148(3) 0.031(4) Uani
C65 C 0.7817(5) 0.5495(4) 0.7736(3) 0.029(4) Uani
Cl1 Cl 0.7123(1) 0.4511(1) 0.3088(1) 0.038(1) Uani
O6 O 0.7179(4) 0.5388(5) 0.2755(3) 0.061(4) Uani
O7 O 0.8222(4) 0.4903(5) 0.3694(3) 0.058(4) Uani
O8 O 0.7038(5) 0.3479(5) 0.2370(3) 0.072(5) Uani
O9 O 0.6039(3) 0.4224(4) 0.3538(2) 0.039(3) Uani
Cl2 Cl 1.2267(1) 0.9553(1) 0.5204(1) 0.037(1) Uani
O10 O 1.2995(4) 1.0607(4) 0.5918(3) 0.059(4) Uani
O11 O 1.1504(5) 0.9777(4) 0.4654(3) 0.063(4) Uani
O12 O 1.3094(4) 0.9124(4) 0.4709(3) 0.055(4) Uani
O13 O 1.1465(4) 0.8703(3) 0.5548(3) 0.047(3) Uani
Cl3 Cl 1.2086(2) 0.8911(1) 1.0797(1) 0.058(1) Uani
O14 O 1.1275(5) 0.7719(4) 1.0576(3) 0.071(4) Uani
O15 O 1.3082(6) 0.9280(6) 1.1452(4) 0.117(6) Uani
O16 O 1.2532(5) 0.9155(4) 1.0040(3) 0.065(4) Uani
O17 O 1.1306(7) 0.9525(5) 1.1103(4) 0.101(7) Uani
O18 O 0.8799(4) 0.8010(4) 0.4822(3) 0.051(4) Uani
O19 O 0.5637(6) -0.0172(6) 0.1114(4) 0.101(7) Uani
H2 H 0.596(7) 0.511(8) 0.548(5) 0.05(3) Uiso
H3a H 0.929(5) 0.578(5) 0.575(3) 0.03(1) Uiso
H3b H 0.840(5) 0.480(5) 0.488(4) 0.03(2) Uiso
H4a H 0.738(6) 0.641(6) 0.601(4) 0.05(2) Uiso
H4b H 0.805(5) 0.739(5) 0.577(3) 0.02(2) Uiso
H5 H 1.018(5) 0.710(5) 0.600(4) 0.02(2) Uiso
HO18a H 0.9619 0.8142 0.4893 0.059 Uiso
HO18b H 0.8824 0.8731 0.4912 0.059 Uiso
HO19a H 0.5771 0.0018 0.0616 0.114 Uiso
HO19b H 0.4806 -0.0494 0.1082 0.114 Uiso
H12 H 0.7626 0.2739 0.4192 0.042 Uiso
H13 H 0.6315 0.1177 0.2957 0.047 Uiso
H14 H 0.4188 0.0424 0.2946 0.052 Uiso
H15 H 0.3339 0.1269 0.4166 0.044 Uiso
H17a H 0.3885 0.2582 0.5817 0.039 Uiso
H17b H 0.4408 0.3720 0.5611 0.039 Uiso
H22 H 0.9580 0.4074 0.6123 0.041 Uiso
H23 H 1.0419 0.3395 0.7018 0.046 Uiso
H24 H 0.9146 0.2415 0.7870 0.049 Uiso
H25 H 0.7037 0.2073 0.7735 0.042 Uiso
H27a H 0.5393 0.2586 0.7155 0.041 Uiso
H27b H 0.5390 0.1928 0.6163 0.041 Uiso
H32 H 0.8790 0.9362 0.6697 0.045 Uiso
H33 H 1.0254 1.1203 0.6857 0.046 Uiso
H34 H 1.2260 1.1826 0.7535 0.053 Uiso
H35 H 1.2794 1.0608 0.8088 0.047 Uiso
H37a H 1.1897 0.8746 0.8480 0.043 Uiso
H37b H 1.1628 0.7921 0.7499 0.043 Uiso
H42 H 0.6383 0.7389 0.7171 0.043 Uiso
H43 H 0.5145 0.7645 0.8287 0.051 Uiso
H44 H 0.6002 0.8159 0.9757 0.051 Uiso
H45 H 0.8058 0.8422 1.0078 0.046 Uiso
H47a H 0.9895 0.8071 0.9395 0.042 Uiso
H47b H 1.0210 0.9107 0.9067 0.042 Uiso
H52a H 0.4787 0.4159 0.7423 0.038 Uiso
H52b H 0.5517 0.5121 0.7051 0.038 Uiso
H54 H 0.5681 0.4358 0.8836 0.037 Uiso
H57a H 0.8374 0.4785 1.1196 0.058 Uiso
H57b H 0.9190 0.5515 1.0679 0.058 Uiso
H57c H 0.8507 0.4181 1.0227 0.058 Uiso
H58a H 0.6082 0.3954 1.0825 0.082 Uiso
H58b H 0.6133 0.3321 0.9841 0.082 Uiso
H58c H 0.5485 0.4182 1.0082 0.082 Uiso
H59a H 0.7279 0.6090 1.1471 0.080 Uiso
H59b H 0.6668 0.6282 1.0702 0.080 Uiso
H59c H 0.8106 0.6798 1.0932 0.080 Uiso
H62a H 1.0716 0.6713 0.8626 0.039 Uiso
H62b H 1.0250 0.6092 0.7614 0.039 Uiso
H64 H 0.9397 0.5932 0.9568 0.038 Uiso

loop_
_geom_angle_atom_site_label_1
_geom_angle_atom_site_label_2
_geom_angle_atom_site_label_3
_geom_angle
O1 Co1 O2 87.5(2)
O1 Co1 O3 88.4(2)
O1 Co1 N11 175.0(2)
O1 Co1 N21 88.5(2)
O1 Co1 N51 94.9(2)
O2 Co1 O3 92.3(2)
O2 Co1 N11 89.0(2)
O2 Co1 N21 174.9(2)
O2 Co1 N51 91.2(2)
O3 Co1 N11 95.4(2)
O3 Co1 N21 90.7(2)
O3 Co1 N51 175.3(2)
N11 Co1 N21 94.8(2)
N11 Co1 N51 81.6(2)
N21 Co1 N51 86.0(2)
O1 Co2 O4 90.2(2)
O1 Co2 O5 87.4(2)
O1 Co2 N31 175.1(2)
O1 Co2 N41 88.4(2)
O1 Co2 N61 94.1(2)
O4 Co2 O5 92.2(2)
O4 Co2 N31 94.2(2)
O4 Co2 N41 91.5(2)
O4 Co2 N61 174.8(2)
O5 Co2 N31 90.2(2)
O5 Co2 N41 174.5(2)
O5 Co2 N61 91.0(2)
N31 Co2 N41 93.7(2)
N31 Co2 N61 81.7(2)
N41 Co2 N61 85.7(2)
Co1 O1 C65 114.6(3)
Co2 O1 C65 114.5(3)
Co1 O1 Co2 131.0(2)
Co1 O2 H2 133(10)
Co1 O2 H4a 101(2)
Co1 O3 H3b 110(4)
Co1 O3 H3a 114(2)
Co2 O4 H4b 118(4)
Co2 O4 H4a 93(4)
Co2 O5 H5 119(5)
Co2 O5 H3a 110(2)
Co1 N11 C12 125.0(4)
Co1 N11 C16 115.2(3)
Co1 N21 C22 125.3(4)
Co1 N21 C26 113.8(3)
Co2 N31 C32 126.0(4)
Co2 N31 C36 114.2(4)
Co2 N41 C42 126.3(4)
Co2 N41 C46 113.5(4)
Co1 N51 C17 105.1(3)
Co1 N51 C27 107.3(3)
Co1 N51 C52 111.1(3)
Co2 N61 C37 105.4(3)
Co2 N61 C47 109.2(3)
Co2 N61 C62 111.5(3)
C12 N11 C16 119.8(5)
N11 C12 C13 119.1(5)
C12 C13 C14 120.5(5)
C13 C14 C15 119.6(5)
C14 C15 C16 118.1(5)
N11 C16 C15 122.9(5)
N11 C16 C17 112.8(5)
C15 C16 C17 124.2(5)
C16 C17 N51 106.6(4)
C22 N21 C26 119.9(5)
N21 C22 C23 122.1(5)
C22 C23 C24 119.1(5)
C23 C24 C25 118.8(5)
C24 C25 C26 119.6(5)
N21 C26 C25 120.4(5)
N21 C26 C27 114.8(5)
C25 C26 C27 124.7(5)
C26 C27 N51 110.3(4)
C32 N31 C36 119.8(5)
N31 C32 C33 120.4(6)
C32 C33 C34 120.2(6)
C33 C34 C35 119.4(6)
C34 C35 C36 118.9(6)
N31 C36 C35 121.3(5)
N31 C36 C37 113.5(5)
C35 C36 C37 125.2(5)
C36 C37 N61 105.6(4)
C42 N41 C46 119.6(4)
N41 C42 C43 123.0(5)
C42 C43 C44 117.9(6)
C43 C44 C45 120.1(5)
C44 C45 C46 118.8(5)
N41 C46 C45 120.6(5)
N41 C46 C47 115.6(4)
C45 C46 C47 123.8(5)
C46 C47 N61 110.2(4)
C17 N51 C52 112.6(4)
C17 N51 C27 109.9(4)
C27 N51 C52 110.5(4)
N51 C52 C53 110.3(4)
C54 C53 C65 118.1(5)
C52 C53 C54 123.0(5)
C52 C53 C65 118.7(5)
C53 C54 C55 122.1(5)
C54 C55 C64 117.8(5)
C54 C55 C56 122.7(5)
C56 C55 C64 119.5(5)
C57 C56 C58 110.5(5)
C55 C56 C57 112.5(4)
C57 C56 C59 107.9(5)
C55 C56 C58 111.8(5)
C58 C56 C59 107.8(5)
C55 C56 C59 106.2(4)
C37 N61 C47 109.8(4)
C47 N61 C62 110.7(4)
C37 N61 C62 110.1(4)
N61 C62 C63 107.1(4)
C64 C63 C65 119.8(5)
C62 C63 C65 118.7(5)
C62 C63 C64 121.4(5)
C55 C64 C63 121.4(5)
O1 C65 C63 120.4(5)
O1 C65 C53 118.9(5)
C53 C65 C63 120.7(5)
O6 Cl1 O7 109.7(3)
O6 Cl1 O8 110.4(3)
O6 Cl1 O9 109.7(2)
O7 Cl1 O8 108.3(3)
O7 Cl1 O9 109.7(2)
O8 Cl1 O9 109.0(3)
O11 Cl2 O12 110.7(3)
O10 Cl2 O11 109.5(3)
O11 Cl2 O13 108.1(3)
O10 Cl2 O12 108.4(3)
O12 Cl2 O13 109.8(3)
O10 Cl2 O13 110.3(3)
O15 Cl3 O16 109.7(4)
O14 Cl3 O15 113.3(4)
O15 Cl3 O17 110.3(5)
O14 Cl3 O16 111.6(3)
O16 Cl3 O17 107.3(3)
O14 Cl3 O17 104.3(4)
H2 O2 H4a 108(10)
Co1 O2 H2 133(10)
Co1 O2 H4a 101(2)
H3a O3 H3b 105(5)
H4a O4 H4b 120(5)
H3a O5 H5 103(5)
Co2 O5 H5 119(5)
Co2 O5 H3a 110(2)
N11 C12 H12 120.5
C13 C12 H12 120.5
C14 C13 H13 119.7
C12 C13 H13 119.7
C13 C14 H14 120.2
C15 C14 H14 120.2
C16 C15 H15 121.0
C14 C15 H15 120.9
H17a C17 H17b 109.5
N51 C17 H17a 110.2
C16 C17 H17a 110.2
N51 C17 H17b 110.2
C16 C17 H17b 110.2
N21 C22 H22 119.0
C23 C22 H22 119.0
C22 C23 H23 120.4
C24 C23 H23 120.4
C25 C24 H24 120.6
C23 C24 H24 120.6
C24 C25 H25 120.2
C26 C25 H25 120.2
H27a C27 H27b 109.5
C26 C27 H27a 109.3
N51 C27 H27a 109.3
C26 C27 H27b 109.3
N51 C27 H27b 109.3
N31 C32 H32 119.8
C33 C32 H32 119.8
C34 C33 H33 119.9
C32 C33 H33 119.9
C33 C34 H34 120.3
C35 C34 H34 120.3
C36 C35 H35 120.6
C34 C35 H35 120.6
H37a C37 H37b 109.5
N61 C37 H37a 110.4
C36 C37 H37a 110.4
N61 C37 H37b 110.4
C36 C37 H37b 110.4
N41 C42 H42 118.5
C43 C42 H42 118.5
C44 C43 H43 121.1
C42 C43 H43 121.1
C45 C44 H44 119.9
C43 C44 H44 119.9
C44 C45 H45 120.6
C46 C45 H45 120.6
H47a C47 H47b 109.5
C46 C47 H47a 109.3
N61 C47 H47a 109.3
C46 C47 H47b 109.3
N61 C47 H47b 109.3
H52a C52 H52b 109.5
C53 C52 H52a 109.3
N51 C52 H52a 109.3
C53 C52 H52b 109.3
N51 C52 H52b 109.3
C55 C54 H54 118.9
C53 C54 H54 118.9
H57a C57 H57b 108.7
H57a C57 H57c 108.7
C56 C57 H57a 112.5
H57b C57 H57c 109.5
C56 C57 H57b 108.7
C56 C57 H57c 108.7
H58a C58 H58b 108.9
H58a C58 H58c 108.9
C56 C58 H58a 111.8
H58b C58 H58c 109.5
C56 C58 H58b 108.9
C56 C58 H58c 108.9
H59a C59 H59b 110.3
H59a C59 H59c 110.3
C56 C59 H59a 106.2
H59b C59 H59c 109.5
C56 C59 H59b 110.3
C56 C59 H59c 110.3
H62a C62 H62b 109.5
C63 C62 H62a 110.1
N61 C62 H62a 110.1
C63 C62 H62b 110.1
N61 C62 H62b 110.1
C63 C64 H64 119.3
C55 C64 H64 119.3
HO18a O18 HO18b 102.6
HO19a O19 HO19b 105.2

loop_
_geom_bond_atom_site_label_1
_geom_bond_atom_site_label_2
_geom_bond_distance
Co1 Co2 3.601(1)
Co1 O1 1.977(3)
Co1 O2 1.882(5)
Co1 O3 1.910(4)
Co1 N11 1.908(4)
Co1 N21 1.925(4)
Co1 N51 1.976(4)
Co2 O1 1.980(4)
Co2 O4 1.903(4)
Co2 O5 1.894(4)
Co2 N31 1.915(4)
Co2 N41 1.926(4)
Co2 N61 1.960(5)
O1 C65 1.364(6)
N11 C12 1.362(6)
N11 C16 1.336(7)
C12 C13 1.394(8)
C13 C14 1.360(8)
C14 C15 1.389(8)
C15 C16 1.364(8)
C16 C17 1.518(7)
C17 N51 1.479(7)
N21 C22 1.319(7)
N21 C26 1.358(6)
C22 C23 1.370(8)
C23 C24 1.388(8)
C24 C25 1.373(8)
C25 C26 1.382(8)
C26 C27 1.472(8)
C27 N51 1.509(7)
N31 C32 1.325(7)
N31 C36 1.357(7)
C32 C33 1.385(8)
C33 C34 1.352(9)
C34 C35 1.380(9)
C35 C36 1.365(8)
C36 C37 1.500(8)
C37 N61 1.500(6)
N41 C42 1.301(7)
N41 C46 1.362(7)
C42 C43 1.393(7)
C43 C44 1.373(9)
C44 C45 1.372(9)
C45 C46 1.391(7)
C46 C47 1.473(8)
C47 N61 1.487(6)
N51 C52 1.493(6)
C52 C53 1.484(7)
C53 C54 1.391(7)
C53 C65 1.411(7)
C54 C55 1.380(7)
C55 C64 1.398(7)
C55 C56 1.543(7)
C56 C57 1.486(8)
C56 C58 1.524(9)
C56 C59 1.556(8)
N61 C62 1.515(7)
C62 C63 1.500(7)
C63 C65 1.364(7)
C63 C64 1.385(7)
Cl1 O6 1.414(5)
Cl1 O7 1.423(4)
Cl1 O8 1.449(5)
Cl1 O9 1.454(4)
Cl2 O10 1.434(4)
Cl2 O11 1.424(5)
Cl2 O12 1.426(4)
Cl2 O13 1.443(4)
Cl3 O14 1.428(5)
Cl3 O15 1.389(6)
Cl3 O16 1.414(4)
Cl3 O17 1.433(6)
O2 H2 0.52(7)
O2 H4a 1.60(7)
O3 H3b 0.77(5)
O3 H3a 1.19(6)
O4 H4b 0.76(5)
O4 H4a 0.87(7)
O5 H5 0.70(5)
O5 H3a 1.26(6)
C12 H12 0.950
C13 H13 0.950
C14 H14 0.950
C15 H15 0.950
C17 H17a 0.950
C17 H17b 0.950
C22 H22 0.950
C23 H23 0.950
C24 H24 0.950
C25 H25 0.950
C27 H27a 0.950
C27 H27b 0.950
C32 H32 0.950
C33 H33 0.950
C34 H34 0.950
C35 H35 0.950
C37 H37a 0.950
C37 H37b 0.950
C42 H42 0.950
C43 H43 0.950
C44 H44 0.950
C45 H45 0.950
C47 H47a 0.950
C47 H47b 0.950
C52 H52a 0.950
C52 H52b 0.950
C54 H54 0.950
C57 H57a 0.950
C57 H57b 0.950
C57 H57c 0.950
C58 H58a 0.950
C58 H58b 0.950
C58 H58c 0.950
C59 H59a 0.950
C59 H59b 0.950
C59 H59c 0.950
C62 H62a 0.950
C62 H62b 0.950
C64 H64 0.950
O18 HO18a 0.909
O18 HO18b 0.911
O19 HO19b 0.898
O19 HO19a 0.913
